data_2231122
loop_
_publ_author_name
'Shi, Fuqiang'
'Zhu, Li-Hong'
'Zhang, Long'
'Li, Ya-Feng'

_publ_section_title
;
 6-Chloro-<i>N</i>^4^-methyl-<i>N</i>^4^-phenylpyrimidine-4,5-diamine
;
_journal_coeditor_code HB5937
_journal_issue 8
_journal_name_full 'Acta Crystallographica Section E'
_journal_page_first o2089
_journal_paper_doi 10.1107/S1600536811028303
_journal_volume 67
_journal_year 2011
_chemical_formula_iupac 'C11 H11 Cl N4'
_chemical_formula_moiety 'C11 H11 Cl N4'
_chemical_formula_sum 'C11 H11 Cl N4'
_chemical_formula_weight 234.69
_chemical_name_systematic
;
6-Chloro-<i>N</i>^4^-methyl-<i>N</i>^4^-phenylpyrimidine-4,5-diamine
;
_space_group_IT_number 14
_symmetry_cell_setting monoclinic
_symmetry_space_group_name_Hall '-P 2ybc'
_symmetry_space_group_name_H-M 'P 1 21/c 1'
_atom_sites_solution_hydrogens geom
_atom_sites_solution_primary direct
_atom_sites_solution_secondary difmap
_audit_creation_method SHELXL-97
_cell_angle_alpha 90.00
_cell_angle_beta 109.63(3)
_cell_angle_gamma 90.00
_cell_formula_units_Z 4
_cell_length_a 9.5887(19)
_cell_length_b 9.948(2)
_cell_length_c 12.671(3)
_cell_measurement_reflns_used 1000
_cell_measurement_temperature 293(2)
_cell_measurement_theta_max 27.48
_cell_measurement_theta_min 3.05
_cell_volume 1138.4(5)
_computing_cell_refinement 'PROCESS-AUTO (Rigaku, 1998)'
_computing_data_collection 'PROCESS-AUTO (Rigaku, 1998)'
_computing_data_reduction 'CrystalStructure (Rigaku, 2002)'
_computing_molecular_graphics 'DIAMOND (Brandenburg, 2000)'
_computing_publication_material 'SHELXL97 (Sheldrick, 2008)'
_computing_structure_refinement 'SHELXL97 (Sheldrick, 2008)'
_computing_structure_solution 'SHELXS97 (Sheldrick, 2008)'
_diffrn_ambient_temperature 293(2)
_diffrn_detector_area_resol_mean 10.00
_diffrn_measured_fraction_theta_full 0.993
_diffrn_measured_fraction_theta_max 0.993
_diffrn_measurement_device_type 'Rigaku R-AXIS RAPID'
_diffrn_measurement_method \w
_diffrn_radiation_monochromator graphite
_diffrn_radiation_source 'fine-focus sealed tube'
_diffrn_radiation_type MoK\a
_diffrn_radiation_wavelength 0.71073
_diffrn_reflns_av_R_equivalents 0.0245
_diffrn_reflns_av_sigmaI/netI 0.0207
_diffrn_reflns_limit_h_max 12
_diffrn_reflns_limit_h_min -12
_diffrn_reflns_limit_k_max 12
_diffrn_reflns_limit_k_min -12
_diffrn_reflns_limit_l_max 16
_diffrn_reflns_limit_l_min -16
_diffrn_reflns_number 10835
_diffrn_reflns_theta_full 27.48
_diffrn_reflns_theta_max 27.48
_diffrn_reflns_theta_min 3.05
_exptl_absorpt_coefficient_mu 0.313
_exptl_absorpt_correction_T_max 0.905
_exptl_absorpt_correction_T_min 0.872
_exptl_absorpt_correction_type multi-scan
_exptl_absorpt_process_details '(ABSCOR; Higashi, 1995)'
_exptl_crystal_colour colorless
_exptl_crystal_density_diffrn 1.369
_exptl_crystal_density_method 'not measured'
_exptl_crystal_description block
_exptl_crystal_F_000 488
_exptl_crystal_size_max 0.45
_exptl_crystal_size_mid 0.36
_exptl_crystal_size_min 0.33
_refine_diff_density_max 0.165
_refine_diff_density_min -0.344
_refine_ls_extinction_method none
_refine_ls_goodness_of_fit_ref 1.073
_refine_ls_hydrogen_treatment constr
_refine_ls_matrix_type full
_refine_ls_number_parameters 146
_refine_ls_number_reflns 2588
_refine_ls_number_restraints 0
_refine_ls_restrained_S_all 1.073
_refine_ls_R_factor_all 0.0487
_refine_ls_R_factor_gt 0.0373
_refine_ls_shift/su_max 0.000
_refine_ls_shift/su_mean 0.000
_refine_ls_structure_factor_coef Fsqd
_refine_ls_weighting_details 'calc w=1/[\s^2^(Fo^2^)+(0.0596P)^2^+0.0777P] where P=(Fo^2^+2Fc^2^)/3'
_refine_ls_weighting_scheme calc
_refine_ls_wR_factor_gt 0.0995
_refine_ls_wR_factor_ref 0.1053
_reflns_number_gt 1983
_reflns_number_total 2588
_reflns_threshold_expression I>2\s(I)
_cod_data_source_file hb5937.cif
_cod_data_source_block I
_cod_original_cell_volume 1138.4(4)
_cod_original_sg_symbol_H-M 'P 21/c'
_cod_database_code 2231122
_cod_database_fobs_code 2231122

loop_
_symmetry_equiv_pos_as_xyz
'x, y, z'
'-x, y+1/2, -z+1/2'
'-x, -y, -z'
'x, -y-1/2, z-1/2'

loop_
_atom_site_type_symbol
_atom_site_label
_atom_site_fract_x
_atom_site_fract_y
_atom_site_fract_z
_atom_site_U_iso_or_equiv
_atom_site_adp_type
_atom_site_calc_flag
_atom_site_refinement_flags
_atom_site_occupancy
_atom_site_symmetry_multiplicity
Cl Cl1 0.39218(4) 0.36966(4) 0.22870(4) 0.06006(16) Uani d . 1 1
N N1 0.52906(15) 0.54876(12) 0.14917(12) 0.0536(3) Uani d . 1 1
N N2 0.74328(16) 0.50645(12) 0.10019(11) 0.0533(3) Uani d . 1 1
N N3 0.85704(14) 0.29788(13) 0.11914(11) 0.0515(3) Uani d . 1 1
N N4 0.64945(17) 0.20317(13) 0.22608(13) 0.0607(4) Uani d . 1 1
H H4A 0.5861 0.1794 0.2571 0.073 Uiso calc R 1 1
H H4B 0.7179 0.1483 0.2243 0.073 Uiso calc R 1 1
C C1 0.53371(16) 0.42063(14) 0.18003(12) 0.0439(3) Uani d . 1 1
C C2 0.6380(2) 0.58510(16) 0.11281(15) 0.0590(4) Uani d . 1 1
H H2 0.6410 0.6752 0.0941 0.071 Uiso calc R 1 1
C C3 0.74410(16) 0.37803(13) 0.12985(12) 0.0436(3) Uani d . 1 1
C C4 0.64133(15) 0.32788(13) 0.17980(11) 0.0411(3) Uani d . 1 1
C C5 0.83458(16) 0.15897(14) 0.08849(12) 0.0443(3) Uani d . 1 1
C C6 0.70775(18) 0.11594(16) 0.00632(14) 0.0529(4) Uani d . 1 1
H H6 0.6337 0.1773 -0.0293 0.064 Uiso calc R 1 1
C C7 0.6902(2) -0.01899(18) -0.02337(15) 0.0645(5) Uani d . 1 1
H H7 0.6035 -0.0482 -0.0777 0.077 Uiso calc R 1 1
C C8 0.8007(2) -0.10947(17) 0.02737(17) 0.0659(5) Uani d . 1 1
H H8 0.7892 -0.1997 0.0070 0.079 Uiso calc R 1 1
C C9 0.9276(2) -0.0667(2) 0.10786(17) 0.0731(5) Uani d . 1 1
H H9 1.0029 -0.1277 0.1416 0.088 Uiso calc R 1 1
C C10 0.9443(2) 0.06674(19) 0.13924(15) 0.0627(4) Uani d . 1 1
H H10 1.0302 0.0948 0.1950 0.075 Uiso calc R 1 1
C C11 0.9716(2) 0.36428(19) 0.0848(2) 0.0854(7) Uani d . 1 1
H H11A 0.9328 0.3842 0.0061 0.128 Uiso calc R 1 1
H H11B 1.0556 0.3058 0.0994 0.128 Uiso calc R 1 1
H H11C 1.0013 0.4462 0.1263 0.128 Uiso calc R 1 1

loop_
_atom_site_aniso_label
_atom_site_aniso_U_11
_atom_site_aniso_U_22
_atom_site_aniso_U_33
_atom_site_aniso_U_12
_atom_site_aniso_U_13
_atom_site_aniso_U_23
Cl1 0.0518(2) 0.0508(2) 0.0909(3) -0.00514(16) 0.0415(2) -0.00430(18)
N1 0.0596(8) 0.0419(7) 0.0655(8) 0.0004(6) 0.0290(7) -0.0013(5)
N2 0.0625(8) 0.0450(7) 0.0612(8) -0.0097(6) 0.0322(7) -0.0021(5)
N3 0.0441(7) 0.0521(7) 0.0666(8) -0.0087(5) 0.0294(6) -0.0103(6)
N4 0.0722(9) 0.0451(7) 0.0856(10) 0.0066(6) 0.0541(9) 0.0102(6)
C1 0.0441(7) 0.0418(7) 0.0507(8) -0.0071(6) 0.0225(7) -0.0064(6)
C2 0.0754(11) 0.0386(7) 0.0744(11) -0.0032(7) 0.0400(10) 0.0019(7)
C3 0.0439(7) 0.0441(7) 0.0461(7) -0.0073(6) 0.0195(6) -0.0064(6)
C4 0.0426(7) 0.0372(7) 0.0457(7) -0.0068(5) 0.0180(6) -0.0057(5)
C5 0.0432(7) 0.0482(8) 0.0464(7) 0.0000(6) 0.0215(6) -0.0025(6)
C6 0.0468(8) 0.0577(9) 0.0529(8) 0.0021(7) 0.0148(7) -0.0053(7)
C7 0.0640(11) 0.0676(11) 0.0659(11) -0.0135(8) 0.0272(9) -0.0210(8)
C8 0.0855(14) 0.0476(9) 0.0830(13) -0.0023(9) 0.0525(12) -0.0074(8)
C9 0.0815(13) 0.0634(11) 0.0800(13) 0.0262(10) 0.0348(11) 0.0136(9)
C10 0.0518(9) 0.0723(11) 0.0595(10) 0.0099(8) 0.0126(8) 0.0002(8)
C11 0.0773(13) 0.0696(12) 0.140(2) -0.0238(10) 0.0768(15) -0.0253(12)

loop_
_atom_type_symbol
_atom_type_description
_atom_type_scat_dispersion_real
_atom_type_scat_dispersion_imag
_atom_type_scat_source
C C 0.0033 0.0016 'International Tables Vol C Tables 4.2.6.8 and 6.1.1.4'
H H 0.0000 0.0000 'International Tables Vol C Tables 4.2.6.8 and 6.1.1.4'
Cl Cl 0.1484 0.1585 'International Tables Vol C Tables 4.2.6.8 and 6.1.1.4'
N N 0.0061 0.0033 'International Tables Vol C Tables 4.2.6.8 and 6.1.1.4'

loop_
_geom_angle_atom_site_label_1
_geom_angle_atom_site_label_2
_geom_angle_atom_site_label_3
_geom_angle
C2 N1 C1 114.28(13)
C2 N2 C3 117.64(12)
C3 N3 C5 121.99(11)
C3 N3 C11 117.18(13)
C5 N3 C11 114.41(12)
C4 N4 H4A 120.0
C4 N4 H4B 120.0
H4A N4 H4B 120.0
N1 C1 C4 126.12(12)
N1 C1 Cl1 115.43(10)
C4 C1 Cl1 118.42(11)
N1 C2 N2 126.91(14)
N1 C2 H2 116.5
N2 C2 H2 116.5
N2 C3 N3 117.05(12)
N2 C3 C4 121.39(13)
N3 C3 C4 121.33(12)
N4 C4 C1 122.70(12)
N4 C4 C3 124.08(13)
C1 C4 C3 113.19(12)
C6 C5 C10 119.13(15)
C6 C5 N3 121.28(14)
C10 C5 N3 119.55(15)
C5 C6 C7 120.07(16)
C5 C6 H6 120.0
C7 C6 H6 120.0
C8 C7 C6 120.14(17)
C8 C7 H7 119.9
C6 C7 H7 119.9
C9 C8 C7 119.88(16)
C9 C8 H8 120.1
C7 C8 H8 120.1
C8 C9 C10 120.19(17)
C8 C9 H9 119.9
C10 C9 H9 119.9
C9 C10 C5 120.57(18)
C9 C10 H10 119.7
C5 C10 H10 119.7
N3 C11 H11A 109.5
N3 C11 H11B 109.5
H11A C11 H11B 109.5
N3 C11 H11C 109.5
H11A C11 H11C 109.5
H11B C11 H11C 109.5

loop_
_geom_bond_atom_site_label_1
_geom_bond_atom_site_label_2
_geom_bond_distance
Cl1 C1 1.7440(14)
N1 C2 1.326(2)
N1 C1 1.3296(19)
N2 C2 1.329(2)
N2 C3 1.3309(18)
N3 C3 1.3876(18)
N3 C5 1.4320(19)
N3 C11 1.467(2)
N4 C4 1.3633(18)
N4 H4A 0.8600
N4 H4B 0.8600
C1 C4 1.3850(19)
C2 H2 0.9300
C3 C4 1.4282(18)
C5 C6 1.377(2)
C5 C10 1.381(2)
C6 C7 1.389(2)
C6 H6 0.9300
C7 C8 1.374(3)
C7 H7 0.9300
C8 C9 1.367(3)
C8 H8 0.9300
C9 C10 1.379(3)
C9 H9 0.9300
C10 H10 0.9300
C11 H11A 0.9600
C11 H11B 0.9600
C11 H11C 0.9600

loop_
_geom_hbond_atom_site_label_D
_geom_hbond_atom_site_label_H
_geom_hbond_atom_site_label_A
_geom_hbond_site_symmetry_A
_geom_hbond_distance_DH
_geom_hbond_distance_HA
_geom_hbond_distance_DA
_geom_hbond_angle_DHA
N4 H4A N1 2_645 0.86 2.28 3.0993(18) 159

loop_
_geom_torsion_atom_site_label_1
_geom_torsion_atom_site_label_2
_geom_torsion_atom_site_label_3
_geom_torsion_atom_site_label_4
_geom_torsion
C2 N1 C1 C4 1.8(2)
C2 N1 C1 Cl1 179.82(12)
C1 N1 C2 N2 3.2(3)
C3 N2 C2 N1 -2.2(3)
C2 N2 C3 N3 -178.27(15)
C2 N2 C3 C4 -3.7(2)
C5 N3 C3 N2 -145.53(14)
C11 N3 C3 N2 4.8(2)
C5 N3 C3 C4 39.9(2)
C11 N3 C3 C4 -169.80(17)
N1 C1 C4 N4 171.27(15)
Cl1 C1 C4 N4 -6.7(2)
N1 C1 C4 C3 -6.8(2)
Cl1 C1 C4 C3 175.23(10)
N2 C3 C4 N4 -170.43(14)
N3 C3 C4 N4 3.9(2)
N2 C3 C4 C1 7.6(2)
N3 C3 C4 C1 -178.05(13)
C3 N3 C5 C6 41.5(2)
C11 N3 C5 C6 -109.51(18)
C3 N3 C5 C10 -140.87(15)
C11 N3 C5 C10 68.1(2)
C10 C5 C6 C7 1.0(2)
N3 C5 C6 C7 178.65(13)
C5 C6 C7 C8 -1.5(2)
C6 C7 C8 C9 0.5(3)
C7 C8 C9 C10 0.8(3)
C8 C9 C10 C5 -1.2(3)
C6 C5 C10 C9 0.3(2)
N3 C5 C10 C9 -177.38(14)

loop_
_cod_related_entry_id
_cod_related_entry_database
_cod_related_entry_code
1 ChemSpider 12031947
